data_4344045
loop_
_publ_author_name
'Smeets, Stef'
'Liu, Lei'
'Dong, Jinxiang'
'McCusker, Lynne B.'

_publ_section_title
;
 Ionothermal Synthesis and Structure of a New Layered Zirconium Phosphate.
;
_journal_issue 16
_journal_name_full 'Inorganic chemistry'
_journal_page_first 7953
_journal_page_last 7958
_journal_paper_doi 10.1021/acs.inorgchem.5b01094
_journal_volume 54
_journal_year 2015
_chemical_formula_structural |(C5H6N)1.77(C7H10N)1.62|[Zr6P6O28F2(H2O)4]
_chemical_formula_sum 'C10.1 H15.41 F N1.7 O16 P3 Zr3'
_chemical_name_mineral ZrPOF-Epy
_space_group_IT_number 4
_symmetry_cell_setting monoclinic
_symmetry_Int_Tables_number 4
_symmetry_space_group_name_Hall 'P 2yb'
_symmetry_space_group_name_H-M 'P 1 21 1'
_cell_angle_alpha 90
_cell_angle_beta 103.3350(9)
_cell_angle_gamma 90
_cell_formula_units_Z 2
_cell_length_a 6.63305(5)
_cell_length_b 15.41708(12)
_cell_length_c 11.94167(12)
_cell_volume 1188.257(18)
_diffrn_ambient_temperature 295
_diffrn_measurement_device_type synchrotron
_pd_meas_2theta_range_inc 0.004
_pd_meas_2theta_range_max 45.0
_pd_meas_2theta_range_min 2.0
_pd_meas_number_of_points 11316
_pd_proc_ls_prof_R_factor 0.131
_pd_proc_ls_prof_wR_expected 0.007
_pd_proc_ls_prof_wR_factor 0.136
_refine_ls_number_parameters 187
_refine_ls_number_restraints 131
_cod_data_source_file ic5b01094_si_001.cif
_cod_data_source_block ZrPOF-Epy
_cod_depositor_comments 'Adding full bibliography for 4344045.cif.'
_cod_original_cell_volume 1188.257(19)
_cod_original_sg_symbol_H-M 'P 21'
_cod_original_formula_sum 'C10.10 H15.41 F N1.70 O16 P3 Zr3'
_cod_database_code 4344045
_pd_meas_wavelength 0.70822(1)

loop_
_symmetry_equiv_pos_site_id
_symmetry_equiv_pos_as_xyz
1 x,y,z
2 -x,1/2+y,-z

loop_
_atom_site_label
_atom_site_type_symbol
_atom_site_symmetry_multiplicity
_atom_site_fract_x
_atom_site_fract_y
_atom_site_fract_z
_atom_site_occupancy
_atom_site_B_iso_or_equiv
C11 C 2 0.7627(6) 1.2746(4) 0.7958(5) 0.810(7) 5
C12 C 2 0.9910(4) 1.2942(5) 0.8311(3) 0.810(7) 5
C14 C 2 0.8877(4) 1.3329(9) 1.0078(2) 0.810(7) 5
C15 C 2 0.9299(4) 1.3294(4) 1.1266(3) 0.810(7) 5
C16 C 2 1.1321(5) 1.3312(11) 1.1880(3) 0.810(7) 5
C17 C 2 1.2859(4) 1.3211(4) 1.1295(3) 0.810(7) 5
C18 C 2 1.2391(4) 1.3258(5) 1.0112(2) 0.810(7) 5
C24 C 2 1.0256(5) 1.0509(3) 1.2181(2) 0.885(8) 5
C25 C 2 0.8547(4) 1.0600(6) 1.1271(3) 0.885(8) 5
C26 C 2 0.8848(5) 1.0701(7) 1.0175(3) 0.885(8) 5
C27 C 2 1.0852(4) 1.0755(6) 1.0031(2) 0.885(8) 5
C28 C 2 1.2520(4) 1.0705(7) 1.0976(3) 0.885(8) 5
F1 F 2 0.6958(9) 1.05128(19) 0.3735(4) 1 4.9(4)
H11a H 2 0.72(6) 1.27(3) 0.71(5) 0.810(7) 7.5
H11b H 2 0.74(7) 1.22(2) 0.83(3) 0.810(7) 7.5
H11c H 2 0.69(7) 1.32(3) 0.83(5) 0.810(7) 7.5
H12a H 2 1.07(7) 1.24(2) 0.82(4) 0.810(7) 6
H12b H 2 1.03(6) 1.34(2) 0.78(3) 0.810(7) 6
H14 H 2 0.75(6) 1.34(2) 0.97(4) 0.810(7) 6
H15 H 2 0.82(6) 1.33(2) 1.16(4) 0.810(7) 6
H16 H 2 1.16(7) 1.34(3) 1.27(5) 0.810(7) 6
H17 H 2 1.42(6) 1.31(3) 1.17(5) 0.810(7) 6
H18 H 2 1.34(5) 1.33(2) 0.97(4) 0.810(7) 6
H23 H 2 1.33(4) 1.07(3) 1.27(2) 0.885(8) 6
H24 H 2 1.01(3) 1.03(2) 1.29(2) 0.885(8) 6
H25 H 2 0.72(4) 1.06(5) 1.140(18) 0.885(8) 6
H26 H 2 0.77(4) 1.07(2) 0.95(2) 0.885(8) 6
H27 H 2 1.11(4) 1.082(19) 0.93(2) 0.885(8) 6
H28 H 2 1.39(4) 1.07(3) 1.087(19) 0.885(8) 6
N13 N 2 1.0411(3) 1.3227(4) 0.9527(2) 0.810(7) 5
N23 N 2 1.2182(5) 1.0647(8) 1.2035(3) 0.885(8) 5
O1 O 2 0.6690(6) 1.0550(4) 0.7455(3) 1 0.50(8)
O11 O 2 0.0319(6) 1.1781(3) 0.4240(4) 1 0.50(8)
O12 O 2 0.2053(10) 1.4705(3) 0.4017(4) 1 0.50(8)
O13 O 2 0.9686(6) 1.4250(3) 0.5725(4) 1 0.50(8)
O14 O 2 0.7070(10) 1.4602(3) 0.3860(4) 1 0.50(8)
O15 O 2 0.4017(6) 1.1816(4) 0.4134(4) 1 0.50(8)
O16 O 2 0.2571(10) 1.2945(3) 0.5151(5) 1 0.50(8)
O17 O 2 0.6640(7) 1.2110(3) 0.2483(3) 1 0.50(8)
O18 O 2 0.3532(7) 1.3826(4) 0.7416(4) 1 0.50(8)
O19 O 2 0.4076(11) 1.1596(3) 0.8581(5) 1 0.50(8)
O2 O 2 0.7419(10) 1.3118(3) 0.4690(5) 1 0.50(8)
O20 O 2 0.4035(7) 0.9720(2) 0.8750(5) 1 0.50(8)
O3 O 2 0.0396(6) 1.0609(4) 0.7381(5) 1 0.50(8)
O4 O 2 0.5934(6) 1.4245(4) 0.5698(4) 1 0.50(8)
O5 O 2 0.7791(10) 1.1410(3) 0.5936(4) 1 0.50(8)
O6 O 2 0.3041(10) 1.1449(3) 0.6002(4) 1 0.50(8)
P1 P 2 0.7539(5) 1.4074(2) 0.5004(3) 1 0.50(8)
P2 P 2 0.8207(5) 1.0568(2) 0.6686(3) 1 0.50(8)
P5 P 2 0.2485(5) 1.1981(2) 0.4872(3) 1 0.50(8)
Zr1 Zr 2 0.2802(4) 1.42220(14) 0.5698(2) 1 1.09(3)
Zr2 Zr 2 0.7192(4) 1.18229(14) 0.4219(2) 1 1.09(3)
Zr3 Zr 2 0.3519(3) 1.05825(17) 0.73815(16) 1 1.09(3)
